data_2233586
loop_
_publ_author_name
'Aslam, Sana'
'Siddiqui, Hamid Latif'
'Ahmad, Matloob'
'Bukhari, Iftikhar Hussain'
'Parvez, Masood'

_publ_section_title
;
 3,4-Dimethyl-2-(2-oxo-2-phenylethyl)-2<i>H</i>,4<i>H</i>-pyrazolo[4,3-<i>c</i>][1,2]benzothiazine-5,5-dione
;
_journal_coeditor_code PK2383
_journal_issue 2
_journal_name_full 'Acta Crystallographica Section E'
_journal_page_first o502
_journal_paper_doi 10.1107/S1600536812002188
_journal_volume 68
_journal_year 2012
_chemical_formula_iupac 'C19 H17 N3 O3 S'
_chemical_formula_moiety 'C19 H17 N3 O3 S'
_chemical_formula_sum 'C19 H17 N3 O3 S'
_chemical_formula_weight 367.42
_chemical_name_systematic
;
3,4-Dimethyl-2-(2-oxo-2-phenylethyl)-2<i>H</i>,4<i>H</i>-
pyrazolo[4,3-<i>c</i>][1,2]benzothiazine-5,5-dione
;
_space_group_IT_number 15
_symmetry_cell_setting monoclinic
_symmetry_space_group_name_Hall '-C 2yc'
_symmetry_space_group_name_H-M 'C 1 2/c 1'
_atom_sites_solution_hydrogens geom
_atom_sites_solution_primary direct
_atom_sites_solution_secondary difmap
_cell_angle_alpha 90.00
_cell_angle_beta 120.76(2)
_cell_angle_gamma 90.00
_cell_formula_units_Z 8
_cell_length_a 24.380(6)
_cell_length_b 11.141(4)
_cell_length_c 14.996(5)
_cell_measurement_reflns_used 6235
_cell_measurement_temperature 200(2)
_cell_measurement_theta_max 27.48
_cell_measurement_theta_min 1.00
_cell_volume 3500(2)
_computing_cell_refinement 'DENZO (Otwinowski & Minor, 1997)'
_computing_data_collection 'COLLECT (Hooft, 1998)'
_computing_data_reduction 'SCALEPACK (Otwinowski & Minor, 1997)'
_computing_molecular_graphics 'ORTEP-3 for Windows (Farrugia, 1997)'
_computing_publication_material 'SHELXL97 (Sheldrick, 2008)'
_computing_structure_refinement 'SHELXL97 (Sheldrick, 2008)'
_computing_structure_solution 'SHELXS97 (Sheldrick, 2008)'
_diffrn_ambient_temperature 200(2)
_diffrn_measured_fraction_theta_full 0.993
_diffrn_measured_fraction_theta_max 0.988
_diffrn_measurement_device_type 'Nonius KappaCCD'
_diffrn_measurement_method '\w and \f scans'
_diffrn_radiation_monochromator graphite
_diffrn_radiation_source 'fine-focus sealed tube'
_diffrn_radiation_type MoK\a
_diffrn_radiation_wavelength 0.71073
_diffrn_reflns_av_R_equivalents 0.0725
_diffrn_reflns_av_sigmaI/netI 0.0594
_diffrn_reflns_limit_h_max 30
_diffrn_reflns_limit_h_min -31
_diffrn_reflns_limit_k_max 14
_diffrn_reflns_limit_k_min -14
_diffrn_reflns_limit_l_max 19
_diffrn_reflns_limit_l_min -18
_diffrn_reflns_number 12615
_diffrn_reflns_theta_full 25.00
_diffrn_reflns_theta_max 27.45
_diffrn_reflns_theta_min 2.07
_diffrn_standards_number 0
_exptl_absorpt_coefficient_mu 0.210
_exptl_absorpt_correction_T_max 0.983
_exptl_absorpt_correction_T_min 0.975
_exptl_absorpt_correction_type multi-scan
_exptl_absorpt_process_details '(<i>SORTAV</i>; Blessing, 1997)'
_exptl_crystal_colour Colorless
_exptl_crystal_density_diffrn 1.394
_exptl_crystal_density_method 'not measured'
_exptl_crystal_description Block
_exptl_crystal_F_000 1536
_exptl_crystal_size_max 0.12
_exptl_crystal_size_mid 0.10
_exptl_crystal_size_min 0.08
_refine_diff_density_max 0.273
_refine_diff_density_min -0.436
_refine_ls_extinction_method none
_refine_ls_goodness_of_fit_ref 1.148
_refine_ls_hydrogen_treatment constr
_refine_ls_matrix_type full
_refine_ls_number_parameters 237
_refine_ls_number_reflns 3970
_refine_ls_number_restraints 0
_refine_ls_restrained_S_all 1.148
_refine_ls_R_factor_all 0.1084
_refine_ls_R_factor_gt 0.0693
_refine_ls_shift/su_max 0.000
_refine_ls_shift/su_mean 0.000
_refine_ls_structure_factor_coef Fsqd
_refine_ls_weighting_details 'calc w=1/[\s^2^(Fo^2^)+(0.0250P)^2^+10.0879P] where P=(Fo^2^+2Fc^2^)/3'
_refine_ls_weighting_scheme calc
_refine_ls_wR_factor_gt 0.1270
_refine_ls_wR_factor_ref 0.1463
_reflns_number_gt 2847
_reflns_number_total 3970
_reflns_threshold_expression I>2\s(I)
_cod_data_source_file pk2383.cif
_cod_data_source_block I
_cod_original_cell_volume 3500.1(19)
_cod_original_sg_symbol_H-M 'C 2/c'
_cod_database_code 2233586
_cod_database_fobs_code 2233586

loop_
_symmetry_equiv_pos_as_xyz
'x, y, z'
'-x, y, -z+1/2'
'x+1/2, y+1/2, z'
'-x+1/2, y+1/2, -z+1/2'
'-x, -y, -z'
'x, -y, z-1/2'
'-x+1/2, -y+1/2, -z'
'x+1/2, -y+1/2, z-1/2'

loop_
_atom_site_type_symbol
_atom_site_label
_atom_site_fract_x
_atom_site_fract_y
_atom_site_fract_z
_atom_site_U_iso_or_equiv
_atom_site_adp_type
_atom_site_calc_flag
_atom_site_refinement_flags
_atom_site_occupancy
_atom_site_symmetry_multiplicity
S S1 0.37478(4) 0.35736(7) 0.23368(6) 0.0377(2) Uani d . 1 1
O O1 0.41198(11) 0.3575(2) 0.18465(19) 0.0511(6) Uani d . 1 1
O O2 0.33464(11) 0.4586(2) 0.21844(19) 0.0470(6) Uani d . 1 1
O O3 0.42366(12) 0.1146(2) 0.65556(19) 0.0555(7) Uani d . 1 1
N N1 0.42423(11) 0.3433(2) 0.3603(2) 0.0348(6) Uani d . 1 1
N N2 0.31406(11) 0.2240(2) 0.43305(19) 0.0333(6) Uani d . 1 1
N N3 0.35687(12) 0.2864(2) 0.51876(19) 0.0337(6) Uani d . 1 1
C C1 0.26868(14) 0.0818(3) 0.2346(2) 0.0356(7) Uani d . 1 1
H H1 0.2551 0.0498 0.2788 0.043 Uiso calc R 1 1
C C2 0.24943(16) 0.0283(3) 0.1398(3) 0.0445(8) Uani d . 1 1
H H2 0.2219 -0.0394 0.1190 0.053 Uiso calc R 1 1
C C3 0.26953(17) 0.0715(3) 0.0750(3) 0.0496(9) Uani d . 1 1
H H3 0.2563 0.0329 0.0106 0.059 Uiso calc R 1 1
C C4 0.30886(17) 0.1711(3) 0.1036(3) 0.0447(8) Uani d . 1 1
H H4 0.3230 0.2010 0.0595 0.054 Uiso calc R 1 1
C C5 0.32727(14) 0.2264(3) 0.1974(2) 0.0347(7) Uani d . 1 1
C C6 0.30809(13) 0.1828(3) 0.2652(2) 0.0311(6) Uani d . 1 1
C C7 0.33508(13) 0.2388(3) 0.3667(2) 0.0304(6) Uani d . 1 1
C C8 0.39001(14) 0.3110(3) 0.4110(2) 0.0320(6) Uani d . 1 1
C C9 0.48457(15) 0.2765(3) 0.3945(3) 0.0445(8) Uani d . 1 1
H H9A 0.5120 0.2825 0.4701 0.067 Uiso calc R 1 1
H H9B 0.5067 0.3109 0.3614 0.067 Uiso calc R 1 1
H H9C 0.4748 0.1919 0.3747 0.067 Uiso calc R 1 1
C C10 0.40399(14) 0.3389(3) 0.5091(2) 0.0354(7) Uani d . 1 1
C C11 0.45835(17) 0.4063(3) 0.5944(3) 0.0501(9) Uani d . 1 1
H H11A 0.4820 0.4479 0.5668 0.075 Uiso calc R 1 1
H H11B 0.4869 0.3501 0.6487 0.075 Uiso calc R 1 1
H H11C 0.4420 0.4651 0.6236 0.075 Uiso calc R 1 1
C C12 0.35231(15) 0.2791(3) 0.6109(2) 0.0365(7) Uani d . 1 1
H H12A 0.3071 0.2675 0.5907 0.044 Uiso calc R 1 1
H H12B 0.3673 0.3555 0.6499 0.044 Uiso calc R 1 1
C C13 0.39244(14) 0.1753(3) 0.6804(2) 0.0351(7) Uani d . 1 1
C C14 0.39025(14) 0.1515(3) 0.7764(2) 0.0345(7) Uani d . 1 1
C C15 0.35436(16) 0.2220(3) 0.8039(2) 0.0432(8) Uani d . 1 1
H H15 0.3320 0.2899 0.7632 0.052 Uiso calc R 1 1
C C16 0.35119(18) 0.1929(4) 0.8912(3) 0.0551(10) Uani d . 1 1
H H16 0.3268 0.2414 0.9102 0.066 Uiso calc R 1 1
C C17 0.38329(16) 0.0941(3) 0.9503(3) 0.0442(8) Uani d . 1 1
H H17 0.3802 0.0735 1.0091 0.053 Uiso calc R 1 1
C C18 0.41977(15) 0.0256(3) 0.9241(2) 0.0389(7) Uani d . 1 1
H H18 0.4425 -0.0417 0.9656 0.047 Uiso calc R 1 1
C C19 0.42368(15) 0.0537(3) 0.8375(2) 0.0378(7) Uani d . 1 1
H H19 0.4492 0.0063 0.8200 0.045 Uiso calc R 1 1

loop_
_atom_site_aniso_label
_atom_site_aniso_U_11
_atom_site_aniso_U_22
_atom_site_aniso_U_33
_atom_site_aniso_U_12
_atom_site_aniso_U_13
_atom_site_aniso_U_23
S1 0.0417(4) 0.0377(4) 0.0452(5) 0.0021(4) 0.0305(4) 0.0067(4)
O1 0.0548(15) 0.0607(16) 0.0576(15) 0.0012(13) 0.0430(13) 0.0104(13)
O2 0.0550(15) 0.0386(13) 0.0570(15) 0.0097(11) 0.0356(13) 0.0128(12)
O3 0.0629(16) 0.0654(18) 0.0503(15) 0.0271(14) 0.0377(13) 0.0125(13)
N1 0.0318(13) 0.0371(15) 0.0427(15) -0.0028(11) 0.0243(12) 0.0012(12)
N2 0.0305(13) 0.0380(14) 0.0324(13) 0.0011(11) 0.0169(11) 0.0020(11)
N3 0.0353(13) 0.0373(14) 0.0313(13) 0.0017(12) 0.0190(11) 0.0019(11)
C1 0.0288(15) 0.0397(18) 0.0354(17) 0.0004(14) 0.0144(14) 0.0027(14)
C2 0.0388(18) 0.0427(19) 0.0447(19) -0.0034(15) 0.0160(16) -0.0040(16)
C3 0.054(2) 0.053(2) 0.0355(18) 0.0026(18) 0.0183(17) -0.0076(17)
C4 0.053(2) 0.050(2) 0.0370(18) 0.0111(17) 0.0275(17) 0.0050(16)
C5 0.0332(16) 0.0378(17) 0.0358(16) 0.0070(14) 0.0196(14) 0.0080(14)
C6 0.0265(14) 0.0351(16) 0.0311(16) 0.0044(12) 0.0143(12) 0.0051(13)
C7 0.0276(14) 0.0348(16) 0.0315(15) 0.0022(13) 0.0171(13) 0.0034(13)
C8 0.0322(15) 0.0333(16) 0.0350(16) -0.0010(13) 0.0204(13) 0.0001(13)
C9 0.0341(17) 0.047(2) 0.059(2) 0.0022(16) 0.0292(17) 0.0043(18)
C10 0.0341(16) 0.0352(17) 0.0391(17) 0.0011(14) 0.0203(14) 0.0011(14)
C11 0.046(2) 0.054(2) 0.050(2) -0.0121(18) 0.0240(18) -0.0155(18)
C12 0.0428(17) 0.0383(17) 0.0343(16) 0.0014(15) 0.0241(15) -0.0009(14)
C13 0.0324(15) 0.0393(17) 0.0348(16) 0.0031(14) 0.0179(14) -0.0005(14)
C14 0.0312(15) 0.0403(17) 0.0320(16) -0.0004(14) 0.0162(13) 0.0009(14)
C15 0.0458(19) 0.050(2) 0.0403(18) 0.0174(17) 0.0265(16) 0.0124(16)
C16 0.058(2) 0.070(3) 0.049(2) 0.025(2) 0.036(2) 0.015(2)
C17 0.0404(18) 0.057(2) 0.0380(18) 0.0040(17) 0.0223(16) 0.0093(17)
C18 0.0358(16) 0.0367(17) 0.0371(17) 0.0002(14) 0.0136(14) 0.0045(14)
C19 0.0362(17) 0.0367(18) 0.0411(18) 0.0059(14) 0.0202(15) 0.0002(14)

loop_
_atom_type_symbol
_atom_type_description
_atom_type_scat_dispersion_real
_atom_type_scat_dispersion_imag
_atom_type_scat_source
C C 0.0033 0.0016 'International Tables Vol C Tables 4.2.6.8 and 6.1.1.4'
H H 0.0000 0.0000 'International Tables Vol C Tables 4.2.6.8 and 6.1.1.4'
N N 0.0061 0.0033 'International Tables Vol C Tables 4.2.6.8 and 6.1.1.4'
O O 0.0106 0.0060 'International Tables Vol C Tables 4.2.6.8 and 6.1.1.4'
S S 0.1246 0.1234 'International Tables Vol C Tables 4.2.6.8 and 6.1.1.4'

loop_
_geom_angle_atom_site_label_1
_geom_angle_atom_site_label_2
_geom_angle_atom_site_label_3
_geom_angle
O1 S1 O2 118.56(15)
O1 S1 N1 107.98(14)
O2 S1 N1 107.12(14)
O1 S1 C5 109.31(15)
O2 S1 C5 108.32(14)
N1 S1 C5 104.67(14)
C8 N1 C9 115.7(3)
C8 N1 S1 110.62(19)
C9 N1 S1 117.0(2)
C7 N2 N3 103.8(2)
N2 N3 C10 113.6(2)
N2 N3 C12 118.5(2)
C10 N3 C12 127.5(3)
C2 C1 C6 120.0(3)
C2 C1 H1 120.0
C6 C1 H1 120.0
C3 C2 C1 121.1(3)
C3 C2 H2 119.4
C1 C2 H2 119.4
C2 C3 C4 120.0(3)
C2 C3 H3 120.0
C4 C3 H3 120.0
C3 C4 C5 119.1(3)
C3 C4 H4 120.4
C5 C4 H4 120.4
C4 C5 C6 121.7(3)
C4 C5 S1 120.1(2)
C6 C5 S1 118.1(2)
C1 C6 C5 117.9(3)
C1 C6 C7 123.9(3)
C5 C6 C7 118.0(3)
N2 C7 C8 110.7(3)
N2 C7 C6 125.7(3)
C8 C7 C6 123.5(3)
C10 C8 C7 107.0(3)
C10 C8 N1 128.5(3)
C7 C8 N1 124.5(3)
N1 C9 H9A 109.5
N1 C9 H9B 109.5
H9A C9 H9B 109.5
N1 C9 H9C 109.5
H9A C9 H9C 109.5
H9B C9 H9C 109.5
N3 C10 C8 104.9(3)
N3 C10 C11 123.6(3)
C8 C10 C11 131.4(3)
C10 C11 H11A 109.5
C10 C11 H11B 109.5
H11A C11 H11B 109.5
C10 C11 H11C 109.5
H11A C11 H11C 109.5
H11B C11 H11C 109.5
N3 C12 C13 111.0(2)
N3 C12 H12A 109.4
C13 C12 H12A 109.4
N3 C12 H12B 109.4
C13 C12 H12B 109.4
H12A C12 H12B 108.0
O3 C13 C14 122.5(3)
O3 C13 C12 119.7(3)
C14 C13 C12 117.8(3)
C15 C14 C19 119.7(3)
C15 C14 C13 121.7(3)
C19 C14 C13 118.6(3)
C14 C15 C16 119.8(3)
C14 C15 H15 120.1
C16 C15 H15 120.1
C17 C16 C15 120.4(3)
C17 C16 H16 119.8
C15 C16 H16 119.8
C18 C17 C16 119.8(3)
C18 C17 H17 120.1
C16 C17 H17 120.1
C17 C18 C19 120.5(3)
C17 C18 H18 119.8
C19 C18 H18 119.8
C18 C19 C14 119.8(3)
C18 C19 H19 120.1
C14 C19 H19 120.1

loop_
_geom_bond_atom_site_label_1
_geom_bond_atom_site_label_2
_geom_bond_distance
S1 O1 1.430(2)
S1 O2 1.433(2)
S1 N1 1.656(3)
S1 C5 1.766(3)
O3 C13 1.211(4)
N1 C8 1.432(3)
N1 C9 1.486(4)
N2 C7 1.342(3)
N2 N3 1.361(3)
N3 C10 1.362(4)
N3 C12 1.444(4)
C1 C2 1.383(4)
C1 C6 1.396(4)
C1 H1 0.9500
C2 C3 1.381(5)
C2 H2 0.9500
C3 C4 1.383(5)
C3 H3 0.9500
C4 C5 1.383(4)
C4 H4 0.9500
C5 C6 1.406(4)
C6 C7 1.454(4)
C7 C8 1.404(4)
C8 C10 1.365(4)
C9 H9A 0.9800
C9 H9B 0.9800
C9 H9C 0.9800
C10 C11 1.490(4)
C11 H11A 0.9800
C11 H11B 0.9800
C11 H11C 0.9800
C12 C13 1.530(4)
C12 H12A 0.9900
C12 H12B 0.9900
C13 C14 1.491(4)
C14 C15 1.386(4)
C14 C19 1.387(4)
C15 C16 1.388(4)
C15 H15 0.9500
C16 C17 1.378(5)
C16 H16 0.9500
C17 C18 1.374(4)
C17 H17 0.9500
C18 C19 1.386(4)
C18 H18 0.9500
C19 H19 0.9500

loop_
_geom_hbond_atom_site_label_D
_geom_hbond_atom_site_label_H
_geom_hbond_atom_site_label_A
_geom_hbond_site_symmetry_A
_geom_hbond_distance_DH
_geom_hbond_distance_HA
_geom_hbond_distance_DA
_geom_hbond_angle_DHA
C1 H1 O2 4_545 0.95 2.43 3.246(5) 144
C9 H9B O1 2_655 0.98 2.46 3.413(4) 162.8
C11 H11C O1 6_566 0.98 2.44 3.406(4) 167.9

loop_
_geom_torsion_atom_site_label_1
_geom_torsion_atom_site_label_2
_geom_torsion_atom_site_label_3
_geom_torsion_atom_site_label_4
_geom_torsion
O1 S1 N1 C8 -164.8(2)
O2 S1 N1 C8 66.5(2)
C5 S1 N1 C8 -48.4(2)
O1 S1 N1 C9 -29.4(3)
O2 S1 N1 C9 -158.1(2)
C5 S1 N1 C9 87.0(2)
C7 N2 N3 C10 -0.4(3)
C7 N2 N3 C12 -173.6(3)
C6 C1 C2 C3 1.3(5)
C1 C2 C3 C4 -0.9(5)
C2 C3 C4 C5 -0.3(5)
C3 C4 C5 C6 1.3(5)
C3 C4 C5 S1 -177.4(3)
O1 S1 C5 C4 -27.1(3)
O2 S1 C5 C4 103.5(3)
N1 S1 C5 C4 -142.5(3)
O1 S1 C5 C6 154.2(2)
O2 S1 C5 C6 -75.3(3)
N1 S1 C5 C6 38.8(3)
C2 C1 C6 C5 -0.3(4)
C2 C1 C6 C7 -174.6(3)
C4 C5 C6 C1 -0.9(4)
S1 C5 C6 C1 177.8(2)
C4 C5 C6 C7 173.6(3)
S1 C5 C6 C7 -7.7(4)
N3 N2 C7 C8 -0.7(3)
N3 N2 C7 C6 175.7(3)
C1 C6 C7 N2 -18.5(5)
C5 C6 C7 N2 167.3(3)
C1 C6 C7 C8 157.4(3)
C5 C6 C7 C8 -16.8(4)
N2 C7 C8 C10 1.5(4)
C6 C7 C8 C10 -174.9(3)
N2 C7 C8 N1 179.7(3)
C6 C7 C8 N1 3.3(5)
C9 N1 C8 C10 74.8(4)
S1 N1 C8 C10 -149.2(3)
C9 N1 C8 C7 -103.0(4)
S1 N1 C8 C7 33.0(4)
N2 N3 C10 C8 1.3(3)
C12 N3 C10 C8 173.8(3)
N2 N3 C10 C11 -176.5(3)
C12 N3 C10 C11 -4.0(5)
C7 C8 C10 N3 -1.6(3)
N1 C8 C10 N3 -179.7(3)
C7 C8 C10 C11 176.0(3)
N1 C8 C10 C11 -2.2(6)
N2 N3 C12 C13 90.0(3)
C10 N3 C12 C13 -82.2(4)
N3 C12 C13 O3 1.9(4)
N3 C12 C13 C14 -176.9(3)
O3 C13 C14 C15 179.8(3)
C12 C13 C14 C15 -1.4(5)
O3 C13 C14 C19 -2.1(5)
C12 C13 C14 C19 176.6(3)
C19 C14 C15 C16 -1.2(5)
C13 C14 C15 C16 176.8(3)
C14 C15 C16 C17 -0.3(6)
C15 C16 C17 C18 1.4(6)
C16 C17 C18 C19 -1.1(5)
C17 C18 C19 C14 -0.4(5)
C15 C14 C19 C18 1.5(5)
C13 C14 C19 C18 -176.6(3)

loop_
_cod_related_entry_id
_cod_related_entry_database
_cod_related_entry_code
1 ChemSpider 30657433
